data_2242798
loop_
_publ_author_name
'Benabdallah, Jamila'
'Setifi, Zouaoui'
'Setifi, Fatima'
'Boughzala, Habib'
'Titi, Abderrahim'

_publ_section_title
;
 Crystal structure of tris(2,2'-bipyridine)cobalt(II)
 bis(1,1,3,3-tetracyano-2-ethoxypropenide)
;
_journal_issue 2
_journal_name_full 'Acta Crystallographica Section E'
_journal_page_first 142
_journal_page_last 145
_journal_paper_doi 10.1107/S2056989018018261
_journal_volume 75
_journal_year 2019
_chemical_formula_iupac '[Co (C10 H8 N2)3] (C9 H5 N4 O)2'
_chemical_formula_moiety 'C30 H24 Co N6 2+, 2(C9 H5 N4 O -)'
_chemical_formula_sum 'C48 H34 Co N14 O2'
_chemical_formula_weight 897.82
_chemical_name_systematic
;
Tris(2,2'-bipyridine)cobalt(II) bis(1,1,3,3-tetracyano-2-ethoxypropenide)
;
_space_group_crystal_system monoclinic
_space_group_IT_number 15
_space_group_name_Hall '-C 2yc'
_space_group_name_H-M_alt 'C 1 2/c 1'
_symmetry_space_group_name_Hall '-C 2yc'
_symmetry_space_group_name_H-M 'C 1 2/c 1'
_atom_sites_solution_hydrogens geom
_atom_sites_solution_primary direct
_atom_sites_solution_secondary difmap
_audit_creation_method SHELXL-2018/3
_cell_angle_alpha 90
_cell_angle_beta 110.691(5)
_cell_angle_gamma 90
_cell_formula_units_Z 4
_cell_length_a 22.335(4)
_cell_length_b 10.9454(17)
_cell_length_c 18.721(3)
_cell_measurement_reflns_used 289
_cell_measurement_temperature 162(2)
_cell_measurement_theta_max 26.463
_cell_measurement_theta_min 1.949
_cell_volume 4281.4(12)
_computing_cell_refinement
;
SAINT (Bruker, 2009)
;
_computing_data_collection
;
APEX2 (Bruker, 2009)
;
_computing_data_reduction
;
SAINT (Bruker, 2009)
;
_computing_molecular_graphics
;
DIAMOND (Brandenburg, 2006)
;
_computing_publication_material
;
SHELXL2018 (Sheldrick, 2015), PLATON (Spek, 2009) and
publCIF (Westrip, 2010)
;
_computing_structure_refinement
;
SHELXL2018 (Sheldrick, 2015)
;
_computing_structure_solution
;
SHELXS97 (Sheldrick, 2008)
;
_diffrn_ambient_temperature 162(2)
_diffrn_measured_fraction_theta_full 0.988
_diffrn_measured_fraction_theta_max 0.987
_diffrn_measurement_device_type 'Bruker APEXII CCD'
_diffrn_measurement_method '\f and \w scans'
_diffrn_radiation_monochromator graphite
_diffrn_radiation_source 'fine-focus sealed tube'
_diffrn_radiation_type MoK\a
_diffrn_radiation_wavelength 0.71073
_diffrn_reflns_av_R_equivalents 0.0841
_diffrn_reflns_av_unetI/netI 0.1150
_diffrn_reflns_limit_h_max 26
_diffrn_reflns_limit_h_min -18
_diffrn_reflns_limit_k_max 13
_diffrn_reflns_limit_k_min -12
_diffrn_reflns_limit_l_max 22
_diffrn_reflns_limit_l_min -22
_diffrn_reflns_number 16461
_diffrn_reflns_theta_full 25.242
_diffrn_reflns_theta_max 25.499
_diffrn_reflns_theta_min 1.949
_exptl_absorpt_coefficient_mu 0.460
_exptl_absorpt_correction_T_max 0.7545
_exptl_absorpt_correction_T_min 0.6433
_exptl_absorpt_correction_type multi-scan
_exptl_absorpt_process_details
;
(SADABS; Bruker, 2009)
;
_exptl_crystal_colour colourless
_exptl_crystal_density_diffrn 1.393
_exptl_crystal_description plate
_exptl_crystal_F_000 1852
_exptl_crystal_size_max 0.21
_exptl_crystal_size_mid 0.18
_exptl_crystal_size_min 0.06
_refine_diff_density_max 0.465
_refine_diff_density_min -0.584
_refine_ls_extinction_method none
_refine_ls_goodness_of_fit_ref 0.963
_refine_ls_hydrogen_treatment constr
_refine_ls_matrix_type full
_refine_ls_number_parameters 295
_refine_ls_number_reflns 3929
_refine_ls_number_restraints 0
_refine_ls_restrained_S_all 0.963
_refine_ls_R_factor_all 0.1320
_refine_ls_R_factor_gt 0.0545
_refine_ls_shift/su_max 0.001
_refine_ls_shift/su_mean 0.000
_refine_ls_structure_factor_coef Fsqd
_refine_ls_weighting_details 'w=1/[\s^2^(Fo^2^)+(0.0452P)^2^] where P=(Fo^2^+2Fc^2^)/3'
_refine_ls_weighting_scheme calc
_refine_ls_wR_factor_gt 0.0943
_refine_ls_wR_factor_ref 0.1087
_reflns_number_gt 2190
_reflns_number_total 3929
_reflns_threshold_expression 'I > 2\s(I)'
_cod_data_source_file su5465sup1.cif
_cod_data_source_block I
_cod_database_code 2242798
_shelx_space_group_comment
;
The symmetry employed for this shelxl refinement is uniquely defined
by the following loop, which should always be used as a source of
symmetry information in preference to the above space-group names.
They are only intended as comments.
;

loop_
_space_group_symop_operation_xyz
'x, y, z'
'-x, y, -z+1/2'
'x+1/2, y+1/2, z'
'-x+1/2, y+1/2, -z+1/2'
'-x, -y, -z'
'x, -y, z-1/2'
'-x+1/2, -y+1/2, -z'
'x+1/2, -y+1/2, z-1/2'

loop_
_atom_site_type_symbol
_atom_site_label
_atom_site_fract_x
_atom_site_fract_y
_atom_site_fract_z
_atom_site_U_iso_or_equiv
_atom_site_adp_type
_atom_site_calc_flag
_atom_site_occupancy
Co Co1 0.500000 0.81636(6) 0.250000 0.0263(2) Uani d 1
N N1 0.56363(12) 0.7958(2) 0.36434(14) 0.0253(7) Uani d 1
N N2 0.45167(13) 0.6893(2) 0.29657(15) 0.0279(7) Uani d 1
N N3 0.54955(12) 0.9705(2) 0.22633(14) 0.0268(7) Uani d 1
C C1 0.62261(16) 0.8398(3) 0.39281(19) 0.0308(9) Uani d 1
H H1 0.637978 0.886810 0.360240 0.037 Uiso calc 1
C C2 0.66287(17) 0.8212(3) 0.46700(19) 0.0337(9) Uani d 1
H H2 0.705215 0.852778 0.485105 0.040 Uiso calc 1
C C3 0.63939(18) 0.7549(3) 0.51399(19) 0.0367(9) Uani d 1
H H3 0.665527 0.740997 0.565732 0.044 Uiso calc 1
C C4 0.57842(17) 0.7090(3) 0.4862(2) 0.0351(9) Uani d 1
H H4 0.561858 0.664173 0.518486 0.042 Uiso calc 1
C C5 0.54094(16) 0.7289(3) 0.40983(19) 0.0249(8) Uani d 1
C C6 0.47718(16) 0.6754(3) 0.37336(18) 0.0252(8) Uani d 1
C C7 0.44605(17) 0.6097(3) 0.4125(2) 0.0343(9) Uani d 1
H H7 0.464431 0.601808 0.466467 0.041 Uiso calc 1
C C8 0.38825(18) 0.5556(3) 0.3731(2) 0.0400(10) Uani d 1
H H8 0.366063 0.511209 0.399616 0.048 Uiso calc 1
C C9 0.36287(17) 0.5663(3) 0.2952(2) 0.0373(10) Uani d 1
H H9 0.323671 0.527270 0.266767 0.045 Uiso calc 1
C C10 0.39518(17) 0.6343(3) 0.2592(2) 0.0357(9) Uani d 1
H H10 0.376978 0.643127 0.205269 0.043 Uiso calc 1
C C11 0.59964(16) 0.9660(3) 0.20301(18) 0.0339(9) Uani d 1
H H11 0.615396 0.888083 0.195848 0.041 Uiso calc 1
C C12 0.62955(17) 1.0681(3) 0.18886(18) 0.0365(10) Uani d 1
H H12 0.665344 1.060954 0.172932 0.044 Uiso calc 1
C C13 0.60629(17) 1.1811(3) 0.19837(18) 0.0389(9) Uani d 1
H H13 0.625453 1.253361 0.188249 0.047 Uiso calc 1
C C14 0.55520(16) 1.1883(3) 0.22259(17) 0.0324(9) Uani d 1
H H14 0.539026 1.265594 0.230061 0.039 Uiso calc 1
C C15 0.52721(15) 1.0812(3) 0.23614(16) 0.0258(8) Uani d 1
N N4 0.53638(17) 0.3989(3) 0.39931(18) 0.0526(10) Uani d 1
N N5 0.72153(17) 0.5387(3) 0.40013(18) 0.0560(10) Uani d 1
N N6 0.77126(16) 0.3265(3) 0.3033(2) 0.0611(10) Uani d 1
N N7 0.75554(15) -0.0297(3) 0.39493(19) 0.0508(10) Uani d 1
C C16 0.66932(16) 0.2352(3) 0.39977(18) 0.0297(9) Uani d 1
C C17 0.65001(18) 0.3558(3) 0.40154(19) 0.0341(9) Uani d 1
C C18 0.5876(2) 0.3814(3) 0.4007(2) 0.0396(10) Uani d 1
C C19 0.6894(2) 0.4565(4) 0.4002(2) 0.0404(10) Uani d 1
C C20 0.71916(16) 0.1944(3) 0.37852(18) 0.0308(9) Uani d 1
C C21 0.74828(17) 0.2690(3) 0.3373(2) 0.0385(10) Uani d 1
C C22 0.73881(17) 0.0699(4) 0.3883(2) 0.0340(10) Uani d 1
O O1 0.63526(11) 0.14388(19) 0.41668(12) 0.0346(6) Uani d 1
C C23 0.62658(17) 0.1448(3) 0.49019(18) 0.0382(10) Uani d 1
H H23A 0.630478 0.229294 0.510234 0.046 Uiso calc 1
H H23B 0.659880 0.094019 0.527312 0.046 Uiso calc 1
C C24 0.56139(16) 0.0949(3) 0.4795(2) 0.0425(10) Uani d 1
H H24C 0.555584 0.091760 0.529008 0.064 Uiso calc 1
H H24B 0.557384 0.012409 0.457996 0.064 Uiso calc 1
H H24A 0.528652 0.147927 0.444679 0.064 Uiso calc 1

loop_
_atom_site_aniso_label
_atom_site_aniso_U_11
_atom_site_aniso_U_22
_atom_site_aniso_U_33
_atom_site_aniso_U_12
_atom_site_aniso_U_13
_atom_site_aniso_U_23
Co1 0.0292(4) 0.0314(4) 0.0204(4) 0.000 0.0115(3) 0.000
N1 0.0276(18) 0.0295(18) 0.0211(16) -0.0019(14) 0.0115(14) 0.0013(13)
N2 0.0270(18) 0.0300(17) 0.0288(17) -0.0003(15) 0.0122(15) -0.0019(15)
N3 0.0298(18) 0.0328(18) 0.0195(16) -0.0012(14) 0.0106(14) -0.0005(13)
C1 0.031(2) 0.033(2) 0.029(2) -0.0045(18) 0.0109(19) 0.0011(17)
C2 0.028(2) 0.036(2) 0.033(2) 0.0006(19) 0.0062(19) -0.002(2)
C3 0.040(3) 0.041(2) 0.020(2) 0.001(2) 0.0000(19) -0.0035(18)
C4 0.041(3) 0.039(2) 0.026(2) 0.000(2) 0.014(2) 0.0006(18)
C5 0.028(2) 0.025(2) 0.022(2) 0.0053(16) 0.0107(18) -0.0023(16)
C6 0.026(2) 0.0260(19) 0.027(2) 0.0087(17) 0.0124(17) 0.0013(17)
C7 0.032(2) 0.041(2) 0.036(2) 0.0085(19) 0.020(2) 0.0092(19)
C8 0.032(3) 0.043(3) 0.053(3) 0.007(2) 0.024(2) 0.016(2)
C9 0.029(2) 0.033(2) 0.053(3) -0.0024(18) 0.019(2) 0.003(2)
C10 0.032(2) 0.040(2) 0.036(2) -0.0057(19) 0.013(2) -0.0067(18)
C11 0.040(2) 0.036(2) 0.029(2) 0.0014(19) 0.016(2) 0.0026(17)
C12 0.034(2) 0.051(3) 0.025(2) -0.011(2) 0.0106(19) 0.0020(19)
C13 0.047(3) 0.040(3) 0.029(2) -0.013(2) 0.013(2) 0.002(2)
C14 0.040(2) 0.031(2) 0.0213(19) 0.001(2) 0.0045(18) 0.0001(17)
C15 0.031(2) 0.031(2) 0.0107(18) -0.0023(17) 0.0021(16) -0.0018(15)
N4 0.059(3) 0.048(2) 0.052(2) 0.014(2) 0.022(2) -0.0022(17)
N5 0.060(3) 0.046(2) 0.044(2) -0.009(2) -0.003(2) 0.0049(19)
N6 0.061(3) 0.059(2) 0.077(3) -0.005(2) 0.041(2) 0.015(2)
N7 0.045(2) 0.044(2) 0.076(3) 0.0008(19) 0.037(2) 0.011(2)
C16 0.033(2) 0.035(2) 0.020(2) -0.0044(18) 0.0068(18) -0.0033(17)
C17 0.040(3) 0.030(2) 0.029(2) 0.0031(19) 0.009(2) -0.0003(17)
C18 0.054(3) 0.035(2) 0.026(2) 0.008(2) 0.008(2) -0.0022(18)
C19 0.048(3) 0.038(3) 0.024(2) 0.007(2) -0.001(2) 0.002(2)
C20 0.029(2) 0.031(2) 0.031(2) -0.0065(19) 0.0084(18) 0.0022(18)
C21 0.032(2) 0.040(2) 0.041(3) -0.0022(19) 0.010(2) 0.005(2)
C22 0.023(2) 0.043(3) 0.039(2) -0.006(2) 0.0158(19) 0.002(2)
O1 0.0428(16) 0.0332(15) 0.0343(15) -0.0057(12) 0.0218(13) -0.0053(11)
C23 0.049(3) 0.044(2) 0.025(2) 0.0068(19) 0.018(2) 0.0047(17)
C24 0.043(3) 0.054(3) 0.038(2) 0.001(2) 0.023(2) 0.003(2)

loop_
_atom_type_symbol
_atom_type_description
_atom_type_scat_dispersion_real
_atom_type_scat_dispersion_imag
_atom_type_scat_source
C C 0.0033 0.0016 'International Tables Vol C Tables 4.2.6.8 and 6.1.1.4'
H H 0.0000 0.0000 'International Tables Vol C Tables 4.2.6.8 and 6.1.1.4'
Co Co 0.3494 0.9721 'International Tables Vol C Tables 4.2.6.8 and 6.1.1.4'
N N 0.0061 0.0033 'International Tables Vol C Tables 4.2.6.8 and 6.1.1.4'
O O 0.0106 0.0060 'International Tables Vol C Tables 4.2.6.8 and 6.1.1.4'

loop_
_geom_angle_atom_site_label_1
_geom_angle_atom_site_label_2
_geom_angle_atom_site_label_3
_geom_angle_site_symmetry_1
_geom_angle_site_symmetry_3
_geom_angle
_geom_angle_publ_flag
N1 Co1 N1 . 2_655 167.82(14) y
N1 Co1 N2 . . 76.89(10) y
N1 Co1 N2 2_655 . 95.05(10) ?
N1 Co1 N2 . 2_655 95.05(10) y
N1 Co1 N2 2_655 2_655 76.89(10) ?
N2 Co1 N2 . 2_655 98.33(13) y
N1 Co1 N3 . . 94.66(10) y
N1 Co1 N3 2_655 . 94.90(9) ?
N2 Co1 N3 . . 166.21(9) y
N2 Co1 N3 2_655 . 93.21(10) ?
N1 Co1 N3 . 2_655 94.90(9) y
N1 Co1 N3 2_655 2_655 94.66(9) ?
N2 Co1 N3 . 2_655 93.21(10) y
N2 Co1 N3 2_655 2_655 166.21(9) ?
N3 Co1 N3 . 2_655 76.48(14) y
C1 N1 C5 . . 119.0(3) ?
C1 N1 Co1 . . 125.7(2) ?
C5 N1 Co1 . . 115.3(2) ?
C10 N2 C6 . . 117.8(3) ?
C10 N2 Co1 . . 126.6(2) ?
C6 N2 Co1 . . 115.1(2) ?
C11 N3 C15 . . 118.1(3) ?
C11 N3 Co1 . . 126.1(2) ?
C15 N3 Co1 . . 115.8(2) ?
N1 C1 C2 . . 123.6(3) ?
N1 C1 H1 . . 118.2 ?
C2 C1 H1 . . 118.2 ?
C1 C2 C3 . . 117.5(3) ?
C1 C2 H2 . . 121.3 ?
C3 C2 H2 . . 121.3 ?
C4 C3 C2 . . 120.1(3) ?
C4 C3 H3 . . 120.0 ?
C2 C3 H3 . . 120.0 ?
C3 C4 C5 . . 119.3(3) ?
C3 C4 H4 . . 120.4 ?
C5 C4 H4 . . 120.4 ?
N1 C5 C4 . . 120.5(3) ?
N1 C5 C6 . . 116.2(3) ?
C4 C5 C6 . . 123.2(3) ?
N2 C6 C7 . . 121.4(3) ?
N2 C6 C5 . . 115.1(3) ?
C7 C6 C5 . . 123.4(3) ?
C8 C7 C6 . . 119.6(3) ?
C8 C7 H7 . . 120.2 ?
C6 C7 H7 . . 120.2 ?
C9 C8 C7 . . 119.5(3) ?
C9 C8 H8 . . 120.3 ?
C7 C8 H8 . . 120.3 ?
C10 C9 C8 . . 118.6(3) ?
C10 C9 H9 . . 120.7 ?
C8 C9 H9 . . 120.7 ?
N2 C10 C9 . . 123.1(3) ?
N2 C10 H10 . . 118.5 ?
C9 C10 H10 . . 118.5 ?
N3 C11 C12 . . 123.5(3) ?
N3 C11 H11 . . 118.2 ?
C12 C11 H11 . . 118.2 ?
C11 C12 C13 . . 118.3(3) ?
C11 C12 H12 . . 120.9 ?
C13 C12 H12 . . 120.9 ?
C14 C13 C12 . . 119.4(3) ?
C14 C13 H13 . . 120.3 ?
C12 C13 H13 . . 120.3 ?
C13 C14 C15 . . 119.5(3) ?
C13 C14 H14 . . 120.3 ?
C15 C14 H14 . . 120.3 ?
N3 C15 C14 . . 121.3(3) ?
N3 C15 C15 . 2_655 115.92(17) ?
C14 C15 C15 . 2_655 122.74(19) ?
O1 C16 C20 . . 113.8(3) ?
O1 C16 C17 . . 119.2(3) ?
C20 C16 C17 . . 126.9(3) ?
C16 C17 C19 . . 122.6(3) ?
C16 C17 C18 . . 119.9(3) ?
C19 C17 C18 . . 117.4(3) y
N4 C18 C17 . . 178.0(4) ?
N5 C19 C17 . . 179.1(4) ?
C16 C20 C22 . . 121.0(3) ?
C16 C20 C21 . . 122.5(3) ?
C22 C20 C21 . . 116.0(3) y
N6 C21 C20 . . 178.6(4) ?
N7 C22 C20 . . 178.1(4) ?
C16 O1 C23 . . 119.2(2) ?
O1 C23 C24 . . 108.6(3) ?
O1 C23 H23A . . 110.0 ?
C24 C23 H23A . . 110.0 ?
O1 C23 H23B . . 110.0 ?
C24 C23 H23B . . 110.0 ?
H23A C23 H23B . . 108.4 ?
C23 C24 H24C . . 109.5 ?
C23 C24 H24B . . 109.5 ?
H24C C24 H24B . . 109.5 ?
C23 C24 H24A . . 109.5 ?
H24C C24 H24A . . 109.5 ?
H24B C24 H24A . . 109.5 ?

loop_
_geom_bond_atom_site_label_1
_geom_bond_atom_site_label_2
_geom_bond_site_symmetry_2
_geom_bond_distance
_geom_bond_publ_flag
Co1 N1 . 2.122(3) y
Co1 N1 2_655 2.122(3) ?
Co1 N2 . 2.127(3) y
Co1 N2 2_655 2.127(3) ?
Co1 N3 . 2.148(3) y
Co1 N3 2_655 2.148(3) ?
N1 C1 . 1.325(4) ?
N1 C5 . 1.350(4) ?
N2 C10 . 1.349(4) ?
N2 C6 . 1.355(4) ?
N3 C11 . 1.338(4) ?
N3 C15 . 1.347(4) ?
C1 C2 . 1.377(4) ?
C1 H1 . 0.9500 ?
C2 C3 . 1.379(4) ?
C2 H2 . 0.9500 ?
C3 C4 . 1.370(4) ?
C3 H3 . 0.9500 ?
C4 C5 . 1.394(4) ?
C4 H4 . 0.9500 ?
C5 C6 . 1.466(4) ?
C6 C7 . 1.378(4) ?
C7 C8 . 1.374(5) ?
C7 H7 . 0.9500 ?
C8 C9 . 1.370(5) ?
C8 H8 . 0.9500 ?
C9 C10 . 1.369(4) ?
C9 H9 . 0.9500 ?
C10 H10 . 0.9500 ?
C11 C12 . 1.375(4) ?
C11 H11 . 0.9500 ?
C12 C13 . 1.377(5) ?
C12 H12 . 0.9500 ?
C13 C14 . 1.371(4) ?
C13 H13 . 0.9500 ?
C14 C15 . 1.393(4) ?
C14 H14 . 0.9500 ?
C15 C15 2_655 1.481(6) ?
N4 C18 . 1.151(4) y
N5 C19 . 1.151(4) y
N6 C21 . 1.138(4) y
N7 C22 . 1.145(4) y
C16 O1 . 1.359(4) ?
C16 C17 . 1.393(5) y
C16 C20 . 1.382(4) y
C17 C19 . 1.415(5) y
C17 C18 . 1.417(5) y
C20 C22 . 1.423(5) y
C20 C21 . 1.429(5) y
O1 C23 . 1.456(3) ?
C23 C24 . 1.501(4) ?
C23 H23A . 0.9900 ?
C23 H23B . 0.9900 ?
C24 H24C . 0.9800 ?
C24 H24B . 0.9800 ?
C24 H24A . 0.9800 ?

loop_
_geom_hbond_atom_site_label_D
_geom_hbond_atom_site_label_H
_geom_hbond_atom_site_label_A
_geom_hbond_site_symmetry_A
_geom_hbond_distance_DH
_geom_hbond_distance_HA
_geom_hbond_distance_DA
_geom_hbond_angle_DHA
C7 H7 N4 5_666 0.95 2.52 3.406(5) 155
C2 H2 N5 7_666 0.95 2.49 3.266(5) 138
C11 H11 N6 4_655 0.95 2.61 3.302(5) 130
C8 H8 N7 3_455 0.95 2.48 3.268(5) 140
C24 H24B Cg1 1_545 0.98 2.84 3.757 155
C18 N4 Cg2 1_555 1.151(4) 3.453(4) 4.378(4) 138.1(3)

loop_
_geom_torsion_atom_site_label_1
_geom_torsion_atom_site_label_2
_geom_torsion_atom_site_label_3
_geom_torsion_atom_site_label_4
_geom_torsion_site_symmetry_4
_geom_torsion
C5 N1 C1 C2 . 0.1(5)
Co1 N1 C1 C2 . -178.1(2)
N1 C1 C2 C3 . -1.3(5)
C1 C2 C3 C4 . 0.8(5)
C2 C3 C4 C5 . 0.8(5)
C1 N1 C5 C4 . 1.6(4)
Co1 N1 C5 C4 . 180.0(2)
C1 N1 C5 C6 . -175.6(3)
Co1 N1 C5 C6 . 2.7(3)
C3 C4 C5 N1 . -2.1(5)
C3 C4 C5 C6 . 175.0(3)
C10 N2 C6 C7 . -1.4(5)
Co1 N2 C6 C7 . 170.8(2)
C10 N2 C6 C5 . 175.2(3)
Co1 N2 C6 C5 . -12.6(3)
N1 C5 C6 N2 . 6.6(4)
C4 C5 C6 N2 . -170.6(3)
N1 C5 C6 C7 . -176.8(3)
C4 C5 C6 C7 . 6.0(5)
N2 C6 C7 C8 . 0.8(5)
C5 C6 C7 C8 . -175.6(3)
C6 C7 C8 C9 . 1.0(5)
C7 C8 C9 C10 . -2.1(5)
C6 N2 C10 C9 . 0.3(5)
Co1 N2 C10 C9 . -170.9(2)
C8 C9 C10 N2 . 1.5(5)
C15 N3 C11 C12 . 0.2(5)
Co1 N3 C11 C12 . -179.9(2)
N3 C11 C12 C13 . -0.7(5)
C11 C12 C13 C14 . 1.0(5)
C12 C13 C14 C15 . -0.9(5)
C11 N3 C15 C14 . 0.0(5)
Co1 N3 C15 C14 . -179.9(2)
C11 N3 C15 C15 2_655 -178.5(3)
Co1 N3 C15 C15 2_655 1.6(4)
C13 C14 C15 N3 . 0.4(5)
C13 C14 C15 C15 2_655 178.7(3)
O1 C16 C17 C19 . 166.7(3)
C20 C16 C17 C19 . -16.8(6)
O1 C16 C17 C18 . -16.6(5)
C20 C16 C17 C18 . 159.9(3)
O1 C16 C20 C22 . -11.2(5)
C17 C16 C20 C22 . 172.1(3)
O1 C16 C20 C21 . 160.7(3)
C17 C16 C20 C21 . -16.0(6)
C20 C16 O1 C23 . 125.8(3)
C17 C16 O1 C23 . -57.2(4)
C16 O1 C23 C24 . 145.0(3)

_cod_database_fobs_code 2242798
